data_1517845
loop_
_publ_author_name
'Erker, G.'
'Kehr, Gerald'
'Daniliuc, Constantin Gabriel'
'M\"uck-Lichtenfeld, Christian'
'Chen, Guo-Qiang'
'Moquist, Philip'
'Bussmann, Kathrin'

_publ_section_title
;
 \a-CH Acidity of Alkyl-B(C6F5)2 Compounds -- the Role of Stabilized
 Borataalkene Formation in Frustrated Lewis Pair Chemistry
;
_journal_name_full 'Chem. Sci.'
_journal_paper_doi 10.1039/C4SC01711K
_journal_year 2014
_chemical_formula_sum 'C35 H30 B F10 P'
_chemical_formula_weight 682.37
_chemical_name_systematic
; 
 ? 
;
_space_group_IT_number 14
_symmetry_cell_setting monoclinic
_symmetry_space_group_name_Hall '-P 2ybc'
_symmetry_space_group_name_H-M 'P 1 21/c 1'
_atom_sites_solution_hydrogens geom
_atom_sites_solution_primary direct
_atom_sites_solution_secondary difmap
_audit_creation_method SHELXL-97
_cell_angle_alpha 90.00
_cell_angle_beta 91.390(2)
_cell_angle_gamma 90.00
_cell_formula_units_Z 4
_cell_length_a 9.1195(3)
_cell_length_b 19.9550(5)
_cell_length_c 18.0470(5)
_cell_measurement_reflns_used 5548
_cell_measurement_temperature 223(2)
_cell_measurement_theta_max 68.25
_cell_measurement_theta_min 0.88
_cell_volume 3283.22(16)
_computing_cell_refinement 'Collect (Nonius B.V., 1998)'
_computing_data_collection 'Collect (Nonius B.V., 1998)'
_computing_data_reduction 'Denzo-SMN (Otwinowski & Minor, 1997)'
_computing_molecular_graphics 'XP (BrukerAXS, 2000)'
_computing_publication_material 'SHELXL-97 (Sheldrick, 1997)'
_computing_structure_refinement 'SHELXL-97 (Sheldrick, 1997)'
_computing_structure_solution 'SHELXS-97 (Sheldrick, 1990)'
_diffrn_ambient_temperature 223(2)
_diffrn_measured_fraction_theta_full 0.968
_diffrn_measured_fraction_theta_max 0.968
_diffrn_measurement_device_type 'Nonius KappaCCD APEXII'
_diffrn_measurement_method '\w and \f scans'
_diffrn_radiation_monochromator graphite
_diffrn_radiation_source 'fine-focus sealed tube'
_diffrn_radiation_type CuK\a
_diffrn_radiation_wavelength 1.54178
_diffrn_reflns_av_R_equivalents 0.043
_diffrn_reflns_av_sigmaI/netI 0.0246
_diffrn_reflns_limit_h_max 10
_diffrn_reflns_limit_h_min 0
_diffrn_reflns_limit_k_max 23
_diffrn_reflns_limit_k_min 0
_diffrn_reflns_limit_l_max 21
_diffrn_reflns_limit_l_min -21
_diffrn_reflns_number 22341
_diffrn_reflns_theta_full 67.56
_diffrn_reflns_theta_max 67.56
_diffrn_reflns_theta_min 5.07
_exptl_absorpt_coefficient_mu 1.470
_exptl_absorpt_correction_T_max 0.7882
_exptl_absorpt_correction_T_min 0.6426
_exptl_absorpt_correction_type multi-scan
_exptl_absorpt_process_details 'Denzo (Otwinowski, Borek, Majewski & Minor, 2003)'
_exptl_crystal_colour colourless
_exptl_crystal_density_diffrn 1.380
_exptl_crystal_density_method 'not measured'
_exptl_crystal_description plate
_exptl_crystal_F_000 1400
_exptl_crystal_size_max 0.33
_exptl_crystal_size_mid 0.23
_exptl_crystal_size_min 0.17
_refine_diff_density_max 0.253
_refine_diff_density_min -0.229
_refine_diff_density_rms 0.044
_refine_ls_extinction_method none
_refine_ls_goodness_of_fit_ref 1.036
_refine_ls_hydrogen_treatment constr
_refine_ls_matrix_type full
_refine_ls_number_parameters 431
_refine_ls_number_reflns 5728
_refine_ls_number_restraints 0
_refine_ls_restrained_S_all 1.036
_refine_ls_R_factor_all 0.0463
_refine_ls_R_factor_gt 0.0434
_refine_ls_shift/su_max 0.001
_refine_ls_shift/su_mean 0.000
_refine_ls_structure_factor_coef Fsqd
_refine_ls_weighting_details 'calc w=1/[\s^2^(Fo^2^)+(0.0644P)^2^+1.3453P] where P=(Fo^2^+2Fc^2^)/3'
_refine_ls_weighting_scheme calc
_refine_ls_wR_factor_gt 0.1176
_refine_ls_wR_factor_ref 0.1198
_reflns_number_gt 5215
_reflns_number_total 5728
_reflns_threshold_expression >2sigma(I)
_cod_data_source_file c4sc01711k2.cif
_cod_data_source_block erk7303
_cod_original_sg_symbol_H-M P21/c
_cod_database_code 1517845

loop_
_symmetry_equiv_pos_as_xyz
'x, y, z'
'-x, y+1/2, -z+1/2'
'-x, -y, -z'
'x, -y-1/2, z-1/2'

loop_
_atom_site_label
_atom_site_type_symbol
_atom_site_fract_x
_atom_site_fract_y
_atom_site_fract_z
_atom_site_U_iso_or_equiv
_atom_site_adp_type
_atom_site_occupancy
_atom_site_symmetry_multiplicity
_atom_site_calc_flag
_atom_site_refinement_flags
P1 P 0.44369(5) 0.27655(2) 0.16936(2) 0.03634(13) Uani 1 1 d .
B1 B 0.3029(2) 0.33434(10) 0.23252(11) 0.0383(4) Uani 1 1 d .
C1 C 0.3142(2) 0.22281(10) 0.11700(11) 0.0434(4) Uani 1 1 d .
H1A H 0.3503 0.2186 0.0665 0.052 Uiso 1 1 calc R
H1B H 0.3186 0.1780 0.1393 0.052 Uiso 1 1 calc R
C2 C 0.1547(2) 0.24288(11) 0.11101(10) 0.0449(4) Uani 1 1 d .
C3 C 0.1030(2) 0.30202(10) 0.13099(10) 0.0448(4) Uani 1 1 d .
H3 H 0.0019 0.3095 0.1238 0.054 Uiso 1 1 calc R
C4 C 0.1925(2) 0.35788(10) 0.16412(11) 0.0437(4) Uani 1 1 d .
H4A H 0.1260 0.3924 0.1824 0.052 Uiso 1 1 calc R
H4B H 0.2510 0.3781 0.1252 0.052 Uiso 1 1 calc R
C5 C 0.0610(2) 0.18888(13) 0.07679(15) 0.0632(6) Uani 1 1 d .
H5A H -0.0392 0.2047 0.0714 0.095 Uiso 1 1 calc R
H5B H 0.0637 0.1496 0.1084 0.095 Uiso 1 1 calc R
H5C H 0.0980 0.1774 0.0285 0.095 Uiso 1 1 calc R
C11 C 0.54227(19) 0.33615(9) 0.11039(10) 0.0387(4) Uani 1 1 d .
C12 C 0.4962(2) 0.35604(10) 0.03806(10) 0.0431(4) Uani 1 1 d .
C13 C 0.5785(2) 0.40346(11) 0.00089(11) 0.0498(5) Uani 1 1 d .
H13 H 0.5471 0.4165 -0.0470 0.060 Uiso 1 1 calc R
C14 C 0.7042(2) 0.43231(11) 0.03099(12) 0.0527(5) Uani 1 1 d .
C15 C 0.7482(2) 0.41218(10) 0.10179(11) 0.0482(5) Uani 1 1 d .
H15 H 0.8335 0.4311 0.1233 0.058 Uiso 1 1 calc R
C16 C 0.67104(19) 0.36522(9) 0.14202(10) 0.0406(4) Uani 1 1 d .
C17 C 0.3650(2) 0.32891(12) -0.00519(11) 0.0532(5) Uani 1 1 d .
H17A H 0.3866 0.2841 -0.0226 0.080 Uiso 1 1 calc R
H17B H 0.3435 0.3578 -0.0473 0.080 Uiso 1 1 calc R
H17C H 0.2809 0.3274 0.0266 0.080 Uiso 1 1 calc R
C18 C 0.7903(3) 0.48329(15) -0.01158(16) 0.0769(8) Uani 1 1 d .
H18A H 0.8580 0.4604 -0.0436 0.115 Uiso 1 1 calc R
H18B H 0.8449 0.5117 0.0229 0.115 Uiso 1 1 calc R
H18C H 0.7235 0.5105 -0.0414 0.115 Uiso 1 1 calc R
C19 C 0.7334(2) 0.34909(10) 0.21819(11) 0.0453(4) Uani 1 1 d .
H19A H 0.7894 0.3078 0.2161 0.068 Uiso 1 1 calc R
H19B H 0.6539 0.3437 0.2525 0.068 Uiso 1 1 calc R
H19C H 0.7969 0.3853 0.2349 0.068 Uiso 1 1 calc R
C21 C 0.58456(19) 0.21284(9) 0.19483(10) 0.0394(4) Uani 1 1 d .
C22 C 0.6505(2) 0.17583(10) 0.13705(11) 0.0448(4) Uani 1 1 d .
C23 C 0.7452(2) 0.12378(10) 0.15632(12) 0.0496(5) Uani 1 1 d .
H23 H 0.7863 0.0986 0.1180 0.060 Uiso 1 1 calc R
C24 C 0.7824(2) 0.10695(10) 0.22884(13) 0.0497(5) Uani 1 1 d .
C25 C 0.7212(2) 0.14513(10) 0.28416(12) 0.0468(4) Uani 1 1 d .
H25 H 0.7460 0.1354 0.3339 0.056 Uiso 1 1 calc R
C26 C 0.62377(19) 0.19754(9) 0.26865(11) 0.0411(4) Uani 1 1 d .
C27 C 0.6298(3) 0.18850(13) 0.05488(12) 0.0609(6) Uani 1 1 d .
H27A H 0.7131 0.1707 0.0289 0.091 Uiso 1 1 calc R
H27B H 0.6222 0.2363 0.0460 0.091 Uiso 1 1 calc R
H27C H 0.5408 0.1666 0.0371 0.091 Uiso 1 1 calc R
C28 C 0.8866(3) 0.05018(12) 0.24593(16) 0.0667(6) Uani 1 1 d .
H28A H 0.8648 0.0129 0.2130 0.100 Uiso 1 1 calc R
H28B H 0.8754 0.0360 0.2969 0.100 Uiso 1 1 calc R
H28C H 0.9865 0.0651 0.2389 0.100 Uiso 1 1 calc R
C29 C 0.5710(2) 0.23565(11) 0.33456(11) 0.0494(5) Uani 1 1 d .
H29A H 0.5467 0.2044 0.3736 0.074 Uiso 1 1 calc R
H29B H 0.4845 0.2614 0.3204 0.074 Uiso 1 1 calc R
H29C H 0.6475 0.2658 0.3523 0.074 Uiso 1 1 calc R
C31 C 0.20026(19) 0.29272(9) 0.29064(10) 0.0386(4) Uani 1 1 d .
F32 F 0.29075(13) 0.18271(6) 0.27295(7) 0.0544(3) Uani 1 1 d .
C32 C 0.1962(2) 0.22489(9) 0.30546(11) 0.0420(4) Uani 1 1 d .
F33 F 0.10571(15) 0.12851(6) 0.36579(8) 0.0635(3) Uani 1 1 d .
C33 C 0.0992(2) 0.19488(10) 0.35326(11) 0.0469(4) Uani 1 1 d .
F34 F -0.09690(15) 0.20496(8) 0.43554(7) 0.0689(4) Uani 1 1 d .
C34 C -0.0029(2) 0.23315(11) 0.38818(11) 0.0505(5) Uani 1 1 d .
F35 F -0.10995(14) 0.33881(7) 0.40620(7) 0.0655(4) Uani 1 1 d .
C35 C -0.0073(2) 0.30042(11) 0.37414(11) 0.0481(5) Uani 1 1 d .
F36 F 0.08070(13) 0.39532(6) 0.31757(7) 0.0541(3) Uani 1 1 d .
C36 C 0.0920(2) 0.32834(10) 0.32710(10) 0.0434(4) Uani 1 1 d .
C41 C 0.39368(19) 0.39647(9) 0.27242(11) 0.0416(4) Uani 1 1 d .
F42 F 0.38805(14) 0.35016(6) 0.39449(6) 0.0536(3) Uani 1 1 d .
C42 C 0.4315(2) 0.39877(10) 0.34768(11) 0.0472(4) Uani 1 1 d .
F43 F 0.5479(2) 0.44595(8) 0.45346(9) 0.0897(5) Uani 1 1 d .
C43 C 0.5144(3) 0.44899(11) 0.38068(14) 0.0628(6) Uani 1 1 d .
F44 F 0.6451(2) 0.55008(8) 0.37016(12) 0.1071(7) Uani 1 1 d .
C44 C 0.5633(3) 0.50124(12) 0.33876(17) 0.0712(7) Uani 1 1 d .
F45 F 0.57331(17) 0.55393(7) 0.22290(11) 0.0831(5) Uani 1 1 d .
C45 C 0.5263(2) 0.50336(10) 0.26531(16) 0.0615(6) Uani 1 1 d .
F46 F 0.40773(14) 0.46173(6) 0.16166(7) 0.0567(3) Uani 1 1 d .
C46 C 0.4421(2) 0.45274(10) 0.23390(12) 0.0477(4) Uani 1 1 d .

loop_
_atom_site_aniso_label
_atom_site_aniso_U_11
_atom_site_aniso_U_22
_atom_site_aniso_U_33
_atom_site_aniso_U_23
_atom_site_aniso_U_13
_atom_site_aniso_U_12
P1 0.0319(2) 0.0392(3) 0.0381(2) -0.00220(17) 0.00331(17) -0.00106(16)
B1 0.0367(10) 0.0353(10) 0.0432(10) -0.0006(8) 0.0065(8) 0.0007(8)
C1 0.0369(9) 0.0448(10) 0.0485(10) -0.0060(8) 0.0030(8) -0.0014(7)
C2 0.0356(9) 0.0566(11) 0.0425(10) 0.0018(8) 0.0019(7) -0.0066(8)
C3 0.0313(9) 0.0585(12) 0.0447(10) 0.0038(8) 0.0027(7) 0.0022(8)
C4 0.0405(9) 0.0458(10) 0.0450(10) 0.0026(8) 0.0052(8) 0.0044(8)
C5 0.0450(11) 0.0698(15) 0.0743(15) -0.0062(12) -0.0073(10) -0.0147(10)
C11 0.0339(9) 0.0423(9) 0.0400(9) -0.0015(7) 0.0035(7) -0.0002(7)
C12 0.0378(9) 0.0524(11) 0.0391(9) -0.0012(8) 0.0030(7) 0.0023(8)
C13 0.0454(10) 0.0612(12) 0.0428(10) 0.0078(9) 0.0033(8) 0.0007(9)
C14 0.0450(10) 0.0590(12) 0.0542(11) 0.0106(10) 0.0040(9) -0.0039(9)
C15 0.0375(9) 0.0519(11) 0.0552(11) 0.0037(9) 0.0002(8) -0.0055(8)
C16 0.0350(9) 0.0430(10) 0.0439(10) 0.0008(7) 0.0020(7) 0.0008(7)
C17 0.0459(11) 0.0738(14) 0.0398(10) 0.0004(9) 0.0005(8) -0.0063(10)
C18 0.0658(15) 0.0888(19) 0.0762(17) 0.0320(14) -0.0004(13) -0.0249(14)
C19 0.0369(9) 0.0498(11) 0.0490(10) 0.0015(8) -0.0042(8) -0.0058(8)
C21 0.0330(8) 0.0390(9) 0.0465(10) -0.0038(7) 0.0040(7) -0.0007(7)
C22 0.0357(9) 0.0475(10) 0.0512(11) -0.0083(8) 0.0052(8) -0.0011(8)
C23 0.0385(10) 0.0446(10) 0.0661(13) -0.0135(9) 0.0082(9) 0.0002(8)
C24 0.0398(10) 0.0390(10) 0.0703(13) -0.0038(9) 0.0015(9) 0.0004(8)
C25 0.0426(10) 0.0419(10) 0.0558(11) 0.0034(8) -0.0003(8) -0.0008(8)
C26 0.0358(9) 0.0386(9) 0.0492(10) -0.0001(8) 0.0052(7) -0.0019(7)
C27 0.0567(12) 0.0779(16) 0.0485(11) -0.0146(11) 0.0073(9) 0.0165(11)
C28 0.0577(13) 0.0485(12) 0.0938(18) -0.0053(12) -0.0022(12) 0.0125(10)
C29 0.0505(11) 0.0551(12) 0.0428(10) 0.0038(8) 0.0054(8) 0.0069(9)
C31 0.0345(9) 0.0426(9) 0.0387(9) -0.0018(7) 0.0007(7) -0.0020(7)
F32 0.0535(6) 0.0404(6) 0.0698(8) 0.0003(5) 0.0127(6) 0.0045(5)
C32 0.0388(9) 0.0423(10) 0.0450(10) -0.0016(8) 0.0011(8) 0.0005(7)
F33 0.0690(8) 0.0491(7) 0.0722(8) 0.0136(6) -0.0001(6) -0.0149(6)
C33 0.0462(10) 0.0461(11) 0.0482(10) 0.0057(8) -0.0027(8) -0.0088(8)
F34 0.0605(8) 0.0885(10) 0.0586(7) 0.0111(7) 0.0177(6) -0.0217(7)
C34 0.0403(10) 0.0678(13) 0.0436(10) 0.0063(9) 0.0050(8) -0.0134(9)
F35 0.0526(7) 0.0813(9) 0.0637(8) -0.0082(7) 0.0232(6) 0.0057(6)
C35 0.0380(9) 0.0638(13) 0.0428(10) -0.0046(9) 0.0070(8) 0.0002(9)
F36 0.0572(7) 0.0437(6) 0.0620(7) -0.0034(5) 0.0156(5) 0.0069(5)
C36 0.0424(10) 0.0456(10) 0.0425(10) -0.0029(8) 0.0036(8) -0.0005(8)
C41 0.0362(9) 0.0359(9) 0.0527(11) -0.0024(8) 0.0046(8) 0.0029(7)
F42 0.0649(7) 0.0505(6) 0.0453(6) -0.0051(5) -0.0011(5) -0.0002(5)
C42 0.0478(10) 0.0384(10) 0.0552(11) -0.0068(8) -0.0020(9) 0.0030(8)
F43 0.1222(13) 0.0662(9) 0.0788(10) -0.0200(8) -0.0395(9) -0.0044(9)
C43 0.0709(15) 0.0472(12) 0.0693(14) -0.0147(10) -0.0195(12) 0.0054(10)
F44 0.1176(14) 0.0538(9) 0.1470(17) -0.0108(9) -0.0536(13) -0.0259(9)
C44 0.0662(15) 0.0403(12) 0.106(2) -0.0120(12) -0.0222(14) -0.0072(10)
F45 0.0708(9) 0.0439(7) 0.1342(14) 0.0187(8) -0.0043(9) -0.0147(6)
C45 0.0501(12) 0.0342(10) 0.0999(19) 0.0059(11) -0.0065(12) -0.0029(9)
F46 0.0593(7) 0.0468(6) 0.0641(7) 0.0109(5) 0.0063(6) -0.0017(5)
C46 0.0408(10) 0.0386(10) 0.0637(12) 0.0017(9) 0.0022(9) 0.0032(8)

loop_
_atom_type_symbol
_atom_type_description
_atom_type_scat_dispersion_real
_atom_type_scat_dispersion_imag
_atom_type_scat_source
C C 0.0181 0.0091 'International Tables Vol C Tables 4.2.6.8 and 6.1.1.4'
H H 0.0000 0.0000 'International Tables Vol C Tables 4.2.6.8 and 6.1.1.4'
B B 0.0090 0.0039 'International Tables Vol C Tables 4.2.6.8 and 6.1.1.4'
F F 0.0727 0.0534 'International Tables Vol C Tables 4.2.6.8 and 6.1.1.4'
P P 0.2955 0.4335 'International Tables Vol C Tables 4.2.6.8 and 6.1.1.4'

loop_
_geom_angle_atom_site_label_1
_geom_angle_atom_site_label_2
_geom_angle_atom_site_label_3
_geom_angle
C1 P1 C11 113.30(9)
C1 P1 C21 99.19(8)
C11 P1 C21 103.90(8)
C1 P1 B1 101.95(8)
C11 P1 B1 105.90(8)
C21 P1 B1 132.42(8)
C4 B1 C41 113.95(15)
C4 B1 C31 105.96(14)
C41 B1 C31 112.86(15)
C4 B1 P1 96.99(12)
C41 B1 P1 110.23(12)
C31 B1 P1 115.86(12)
C2 C1 P1 119.17(14)
C2 C1 H1A 107.5
P1 C1 H1A 107.5
C2 C1 H1B 107.5
P1 C1 H1B 107.5
H1A C1 H1B 107.0
C3 C2 C5 123.35(18)
C3 C2 C1 124.46(17)
C5 C2 C1 112.15(18)
C2 C3 C4 125.32(17)
C2 C3 H3 117.3
C4 C3 H3 117.3
C3 C4 B1 113.92(16)
C3 C4 H4A 108.8
B1 C4 H4A 108.8
C3 C4 H4B 108.8
B1 C4 H4B 108.8
H4A C4 H4B 107.7
C2 C5 H5A 109.5
C2 C5 H5B 109.5
H5A C5 H5B 109.5
C2 C5 H5C 109.5
H5A C5 H5C 109.5
H5B C5 H5C 109.5
C16 C11 C12 118.68(16)
C16 C11 P1 116.25(13)
C12 C11 P1 125.03(14)
C13 C12 C11 118.92(17)
C13 C12 C17 115.08(17)
C11 C12 C17 125.97(17)
C14 C13 C12 123.09(19)
C14 C13 H13 118.5
C12 C13 H13 118.5
C13 C14 C15 117.36(18)
C13 C14 C18 121.2(2)
C15 C14 C18 121.4(2)
C16 C15 C14 122.50(18)
C16 C15 H15 118.7
C14 C15 H15 118.7
C15 C16 C11 119.44(17)
C15 C16 C19 115.84(16)
C11 C16 C19 124.72(16)
C12 C17 H17A 109.5
C12 C17 H17B 109.5
H17A C17 H17B 109.5
C12 C17 H17C 109.5
H17A C17 H17C 109.5
H17B C17 H17C 109.5
C14 C18 H18A 109.5
C14 C18 H18B 109.5
H18A C18 H18B 109.5
C14 C18 H18C 109.5
H18A C18 H18C 109.5
H18B C18 H18C 109.5
C16 C19 H19A 109.5
C16 C19 H19B 109.5
H19A C19 H19B 109.5
C16 C19 H19C 109.5
H19A C19 H19C 109.5
H19B C19 H19C 109.5
C26 C21 C22 118.67(17)
C26 C21 P1 122.84(13)
C22 C21 P1 118.42(14)
C23 C22 C21 118.41(19)
C23 C22 C27 115.62(17)
C21 C22 C27 125.96(18)
C24 C23 C22 123.65(18)
C24 C23 H23 118.2
C22 C23 H23 118.2
C25 C24 C23 116.99(18)
C25 C24 C28 122.0(2)
C23 C24 C28 121.0(2)
C24 C25 C26 122.25(19)
C24 C25 H25 118.9
C26 C25 H25 118.9
C25 C26 C21 119.94(17)
C25 C26 C29 115.81(18)
C21 C26 C29 124.22(17)
C22 C27 H27A 109.5
C22 C27 H27B 109.5
H27A C27 H27B 109.5
C22 C27 H27C 109.5
H27A C27 H27C 109.5
H27B C27 H27C 109.5
C24 C28 H28A 109.5
C24 C28 H28B 109.5
H28A C28 H28B 109.5
C24 C28 H28C 109.5
H28A C28 H28C 109.5
H28B C28 H28C 109.5
C26 C29 H29A 109.5
C26 C29 H29B 109.5
H29A C29 H29B 109.5
C26 C29 H29C 109.5
H29A C29 H29C 109.5
H29B C29 H29C 109.5
C32 C31 C36 112.69(16)
C32 C31 B1 129.49(16)
C36 C31 B1 117.60(16)
F32 C32 C31 120.46(16)
F32 C32 C33 115.16(16)
C31 C32 C33 124.38(18)
F33 C33 C34 119.97(18)
F33 C33 C32 120.26(18)
C34 C33 C32 119.76(18)
F34 C34 C35 120.71(19)
F34 C34 C33 120.60(19)
C35 C34 C33 118.70(17)
F35 C35 C34 119.72(18)
F35 C35 C36 120.58(19)
C34 C35 C36 119.70(18)
F36 C36 C35 115.49(17)
F36 C36 C31 119.79(16)
C35 C36 C31 124.72(19)
C42 C41 C46 112.62(17)
C42 C41 B1 124.10(16)
C46 C41 B1 123.28(17)
F42 C42 C43 114.62(19)
F42 C42 C41 121.07(17)
C43 C42 C41 124.3(2)
F43 C43 C44 120.4(2)
F43 C43 C42 119.9(2)
C44 C43 C42 119.8(2)
F44 C44 C45 120.7(2)
F44 C44 C43 120.3(3)
C45 C44 C43 119.1(2)
F45 C45 C44 120.2(2)
F45 C45 C46 119.8(2)
C44 C45 C46 119.9(2)
F46 C46 C45 114.47(19)
F46 C46 C41 121.33(17)
C45 C46 C41 124.2(2)

loop_
_geom_bond_atom_site_label_1
_geom_bond_atom_site_label_2
_geom_bond_distance
P1 C1 1.8397(19)
P1 C11 1.8442(18)
P1 C21 1.8572(19)
P1 B1 2.085(2)
B1 C4 1.643(3)
B1 C41 1.647(3)
B1 C31 1.648(3)
C1 C2 1.509(3)
C1 H1A 0.9800
C1 H1B 0.9800
C2 C3 1.324(3)
C2 C5 1.499(3)
C3 C4 1.497(3)
C3 H3 0.9400
C4 H4A 0.9800
C4 H4B 0.9800
C5 H5A 0.9700
C5 H5B 0.9700
C5 H5C 0.9700
C11 C16 1.417(3)
C11 C12 1.418(3)
C12 C13 1.390(3)
C12 C17 1.513(3)
C13 C14 1.382(3)
C13 H13 0.9400
C14 C15 1.389(3)
C14 C18 1.507(3)
C15 C16 1.388(3)
C15 H15 0.9400
C16 C19 1.509(3)
C17 H17A 0.9700
C17 H17B 0.9700
C17 H17C 0.9700
C18 H18A 0.9700
C18 H18B 0.9700
C18 H18C 0.9700
C19 H19A 0.9700
C19 H19B 0.9700
C19 H19C 0.9700
C21 C26 1.405(3)
C21 C22 1.423(3)
C22 C23 1.390(3)
C22 C27 1.512(3)
C23 C24 1.385(3)
C23 H23 0.9400
C24 C25 1.384(3)
C24 C28 1.505(3)
C25 C26 1.396(3)
C25 H25 0.9400
C26 C29 1.501(3)
C27 H27A 0.9700
C27 H27B 0.9700
C27 H27C 0.9700
C28 H28A 0.9700
C28 H28B 0.9700
C28 H28C 0.9700
C29 H29A 0.9700
C29 H29B 0.9700
C29 H29C 0.9700
C31 C32 1.380(3)
C31 C36 1.394(3)
F32 C32 1.349(2)
C32 C33 1.386(3)
F33 C33 1.345(2)
C33 C34 1.369(3)
F34 C34 1.348(2)
C34 C35 1.367(3)
F35 C35 1.350(2)
C35 C36 1.375(3)
F36 C36 1.351(2)
C41 C42 1.394(3)
C41 C46 1.398(3)
F42 C42 1.352(2)
C42 C43 1.382(3)
F43 C43 1.343(3)
C43 C44 1.369(4)
F44 C44 1.345(3)
C44 C45 1.360(4)
F45 C45 1.343(3)
C45 C46 1.382(3)
F46 C46 1.345(2)

loop_
_geom_torsion_atom_site_label_1
_geom_torsion_atom_site_label_2
_geom_torsion_atom_site_label_3
_geom_torsion_atom_site_label_4
_geom_torsion
C1 P1 B1 C4 -50.41(13)
C11 P1 B1 C4 68.32(12)
C21 P1 B1 C4 -164.90(11)
C1 P1 B1 C41 -169.16(13)
C11 P1 B1 C41 -50.44(14)
C21 P1 B1 C41 76.35(16)
C1 P1 B1 C31 61.14(15)
C11 P1 B1 C31 179.87(13)
C21 P1 B1 C31 -53.35(18)
C11 P1 C1 C2 -95.51(16)
C21 P1 C1 C2 154.94(15)
B1 P1 C1 C2 17.82(17)
P1 C1 C2 C3 11.0(3)
P1 C1 C2 C5 -171.28(16)
C5 C2 C3 C4 -178.91(19)
C1 C2 C3 C4 -1.4(3)
C2 C3 C4 B1 -47.9(3)
C41 B1 C4 C3 -176.36(15)
C31 B1 C4 C3 -51.67(19)
P1 B1 C4 C3 67.80(16)
C1 P1 C11 C16 -162.58(13)
C21 P1 C11 C16 -55.98(15)
B1 P1 C11 C16 86.50(15)
C1 P1 C11 C12 19.57(19)
C21 P1 C11 C12 126.17(16)
B1 P1 C11 C12 -91.35(17)
C16 C11 C12 C13 -0.3(3)
P1 C11 C12 C13 177.54(15)
C16 C11 C12 C17 177.95(18)
P1 C11 C12 C17 -4.2(3)
C11 C12 C13 C14 0.2(3)
C17 C12 C13 C14 -178.2(2)
C12 C13 C14 C15 0.0(3)
C12 C13 C14 C18 179.7(2)
C13 C14 C15 C16 -0.1(3)
C18 C14 C15 C16 -179.8(2)
C14 C15 C16 C11 0.1(3)
C14 C15 C16 C19 -179.80(19)
C12 C11 C16 C15 0.1(3)
P1 C11 C16 C15 -177.88(15)
C12 C11 C16 C19 179.99(18)
P1 C11 C16 C19 2.0(2)
C1 P1 C21 C26 -120.38(16)
C11 P1 C21 C26 122.70(15)
B1 P1 C21 C26 -4.8(2)
C1 P1 C21 C22 56.63(16)
C11 P1 C21 C22 -60.29(16)
B1 P1 C21 C22 172.23(13)
C26 C21 C22 C23 3.3(3)
P1 C21 C22 C23 -173.85(14)
C26 C21 C22 C27 -175.44(19)
P1 C21 C22 C27 7.4(3)
C21 C22 C23 C24 -1.9(3)
C27 C22 C23 C24 177.0(2)
C22 C23 C24 C25 -0.4(3)
C22 C23 C24 C28 -179.61(19)
C23 C24 C25 C26 1.3(3)
C28 C24 C25 C26 -179.56(19)
C24 C25 C26 C21 0.2(3)
C24 C25 C26 C29 -177.99(18)
C22 C21 C26 C25 -2.5(3)
P1 C21 C26 C25 174.47(14)
C22 C21 C26 C29 175.53(17)
P1 C21 C26 C29 -7.5(3)
C4 B1 C31 C32 108.2(2)
C41 B1 C31 C32 -126.4(2)
P1 B1 C31 C32 2.0(3)
C4 B1 C31 C36 -66.0(2)
C41 B1 C31 C36 59.4(2)
P1 B1 C31 C36 -172.20(14)
C36 C31 C32 F32 178.07(16)
B1 C31 C32 F32 3.6(3)
C36 C31 C32 C33 -2.1(3)
B1 C31 C32 C33 -176.59(18)
F32 C32 C33 F33 1.5(3)
C31 C32 C33 F33 -178.30(18)
F32 C32 C33 C34 -178.95(17)
C31 C32 C33 C34 1.2(3)
F33 C33 C34 F34 0.4(3)
C32 C33 C34 F34 -179.18(17)
F33 C33 C34 C35 -179.73(18)
C32 C33 C34 C35 0.7(3)
F34 C34 C35 F35 -2.1(3)
C33 C34 C35 F35 178.00(18)
F34 C34 C35 C36 178.36(18)
C33 C34 C35 C36 -1.5(3)
F35 C35 C36 F36 1.5(3)
C34 C35 C36 F36 -178.93(17)
F35 C35 C36 C31 -179.02(17)
C34 C35 C36 C31 0.5(3)
C32 C31 C36 F36 -179.31(16)
B1 C31 C36 F36 -4.1(2)
C32 C31 C36 C35 1.3(3)
B1 C31 C36 C35 176.44(18)
C4 B1 C41 C42 146.05(18)
C31 B1 C41 C42 25.1(2)
P1 B1 C41 C42 -106.15(18)
C4 B1 C41 C46 -34.3(2)
C31 B1 C41 C46 -155.26(17)
P1 B1 C41 C46 73.4(2)
C46 C41 C42 F42 176.91(16)
B1 C41 C42 F42 -3.5(3)
C46 C41 C42 C43 -3.3(3)
B1 C41 C42 C43 176.33(19)
F42 C42 C43 F43 1.3(3)
C41 C42 C43 F43 -178.5(2)
F42 C42 C43 C44 -179.4(2)
C41 C42 C43 C44 0.8(4)
F43 C43 C44 F44 -0.1(4)
C42 C43 C44 F44 -179.4(2)
F43 C43 C44 C45 -179.3(2)
C42 C43 C44 C45 1.4(4)
F44 C44 C45 F45 1.0(4)
C43 C44 C45 F45 -179.7(2)
F44 C44 C45 C46 180.0(2)
C43 C44 C45 C46 -0.8(4)
F45 C45 C46 F46 -3.6(3)
C44 C45 C46 F46 177.4(2)
F45 C45 C46 C41 176.90(18)
C44 C45 C46 C41 -2.1(3)
C42 C41 C46 F46 -175.54(16)
B1 C41 C46 F46 4.8(3)
C42 C41 C46 C45 3.9(3)
B1 C41 C46 C45 -175.72(19)

loop_
_platon_squeeze_void_nr
_platon_squeeze_void_average_x
_platon_squeeze_void_average_y
_platon_squeeze_void_average_z
_platon_squeeze_void_volume
_platon_squeeze_void_count_electrons
_platon_squeeze_void_content
1 0.000 0.000 0.000 101 34 ' '
2 0.000 0.500 0.500 101 34 ' '
